data_1546104
loop_
_publ_author_name
'Weekes, David M.'
'Cawthray, Jacqueline F.'
'Rieder, Meghanne'
'Syeda, Jaweria'
'Ali, Munawar'
'Wasan, Ellen'
'Kostelnik, Tom Kostelnik'
'Patrick, Brian O.'
'Panahifar, A.'
'Cooper, David M.L.'
'Al-Dissi, Ahmad'
'Wasan, Kishor'
'Orvig, Chris'

_publ_section_title
;
 La(III) biodistribution profiles from intravenous and oral dosing of two
 lanthanum complexes, La(dpp)3 and La(XT), and evaluation as treatments
 for bone resorption disorders
;
_journal_name_full Metallomics
_journal_paper_doi 10.1039/C7MT00133A
_journal_year 2017
_chemical_formula_moiety 'C21 H28 La N3 O8, 11.75(H2 O)'
_chemical_formula_sum 'C21 H51.5 La N3 O19.75'
_chemical_formula_weight 801.06
_space_group_crystal_system triclinic
_space_group_IT_number 2
_space_group_name_Hall '-P 1'
_space_group_name_H-M_alt 'P -1'
_symmetry_space_group_name_Hall '-P 1'
_symmetry_space_group_name_H-M 'P -1'
_atom_sites_solution_hydrogens mixed
_atom_sites_solution_primary direct
_audit_creation_date 2015-03-11
_audit_creation_method
;
Olex2 1.2
(compiled 2015.01.26 svn.r3150 for OlexSys, GUI svn.r4998)
;
_audit_update_record
;
2017-02-24 deposited with the CCDC.
2017-05-23 downloaded from the CCDC.
;
_cell_angle_alpha 73.963(6)
_cell_angle_beta 79.565(5)
_cell_angle_gamma 73.194(4)
_cell_formula_units_Z 2
_cell_length_a 10.8019(16)
_cell_length_b 11.2323(15)
_cell_length_c 15.296(2)
_cell_measurement_reflns_used 9943
_cell_measurement_temperature 100(2)
_cell_measurement_theta_max 30.55
_cell_measurement_theta_min 2.65
_cell_volume 1697.1(4)
_computing_cell_refinement 'SAINT v8.34A (Bruker, 2013)'
_computing_data_reduction 'SAINT v8.34A (Bruker, 2013)'
_computing_molecular_graphics 'Olex2 (Dolomanov et al., 2009)'
_computing_publication_material 'Olex2 (Dolomanov et al., 2009)'
_computing_structure_refinement 'XL (Sheldrick, 2008)'
_computing_structure_solution 'ShelXT (Sheldrick, 2015)'
_diffrn_ambient_temperature 100(2)
_diffrn_detector 'Bruker APEX2 area detector'
_diffrn_detector_area_resol_mean 7.9
_diffrn_detector_type 'Bruker-Nonius APEXII CCD area detector'
_diffrn_measured_fraction_theta_full 0.991
_diffrn_measured_fraction_theta_max 0.973
_diffrn_measurement_device 'Bruker-Nonius APEXII CCD area detector and D8 diffractometer'
_diffrn_measurement_device_type 'Bruker APEX-II CCD'
_diffrn_measurement_method '\f and \w scans'
_diffrn_radiation_monochromator 'TRIUMPH curved-crystal'
_diffrn_radiation_probe x-ray
_diffrn_radiation_type MoK\a
_diffrn_radiation_wavelength 0.71073
_diffrn_reflns_av_R_equivalents 0.0232
_diffrn_reflns_av_unetI/netI 0.0298
_diffrn_reflns_Laue_measured_fraction_full 0.991
_diffrn_reflns_Laue_measured_fraction_max 0.973
_diffrn_reflns_limit_h_max 14
_diffrn_reflns_limit_h_min -15
_diffrn_reflns_limit_k_max 15
_diffrn_reflns_limit_k_min -15
_diffrn_reflns_limit_l_max 19
_diffrn_reflns_limit_l_min -21
_diffrn_reflns_number 22637
_diffrn_reflns_point_group_measured_fraction_full 0.991
_diffrn_reflns_point_group_measured_fraction_max 0.973
_diffrn_reflns_theta_full 25.000
_diffrn_reflns_theta_max 30.177
_diffrn_reflns_theta_min 1.950
_diffrn_source 'sealed X-ray tube'
_diffrn_standards_number 0
_exptl_absorpt_coefficient_mu 1.340
_exptl_absorpt_correction_T_max 0.863
_exptl_absorpt_correction_T_min 0.776
_exptl_absorpt_correction_type multi-scan
_exptl_absorpt_process_details
;
SADABS-2014/5 (Bruker,2014/5) was used for absorption correction.
wR2(int) was 0.0448 before and 0.0347 after correction.
The Ratio of minimum to maximum transmission is 0.8991.
The \l/2 correction factor is 0.00150.
;
_exptl_crystal_colour colourless
_exptl_crystal_colour_primary colourless
_exptl_crystal_density_diffrn 1.568
_exptl_crystal_description prism
_exptl_crystal_F_000 827
_exptl_crystal_size_max 0.39
_exptl_crystal_size_mid 0.3
_exptl_crystal_size_min 0.11
_refine_diff_density_max 3.036
_refine_diff_density_min -4.168
_refine_diff_density_rms 0.102
_refine_ls_extinction_method none
_refine_ls_goodness_of_fit_ref 1.155
_refine_ls_hydrogen_treatment mixed
_refine_ls_matrix_type full
_refine_ls_number_parameters 503
_refine_ls_number_reflns 9777
_refine_ls_number_restraints 366
_refine_ls_restrained_S_all 1.135
_refine_ls_R_factor_all 0.0418
_refine_ls_R_factor_gt 0.0353
_refine_ls_shift/su_max 0.002
_refine_ls_shift/su_mean 0.000
_refine_ls_structure_factor_coef Fsqd
_refine_ls_weighting_details 'w=1/[\s^2^(Fo^2^)+3.7698P] where P=(Fo^2^+2Fc^2^)/3'
_refine_ls_weighting_scheme calc
_refine_ls_wR_factor_gt 0.0744
_refine_ls_wR_factor_ref 0.0800
_reflns_Friedel_coverage 0.000
_reflns_number_gt 8869
_reflns_number_total 9777
_reflns_threshold_expression 'I > 2\s(I)'
_cod_data_source_file c7mt00133a1.cif
_cod_data_source_block co488
_cod_depositor_comments
;
The following automatic conversions were performed:

'_diffrn_radiation_probe' value 'X-ray' changed to 'x-ray' according
to
/home/data/users/saulius/crontab/automatic-downloads/rss-feeds/RSC/lib/dictionaries/cif_core.dic
dictionary named 'cif_core.dic' version 2.4.2 from 2011-04-26.

Automatic conversion script
Id: cif_fix_values 4973 2017-02-22 13:04:09Z antanas 
;
_cod_original_formula_sum 'C21 H51.50 La N3 O19.75'
_cod_database_code 1546104
_shelx_space_group_comment
;
The symmetry employed for this shelxl refinement is uniquely defined
by the following loop, which should always be used as a source of
symmetry information in preference to the above space-group names.
They are only intended as comments.
;
_shelx_estimated_absorpt_t_max 0.867
_shelx_estimated_absorpt_t_min 0.623
_olex2_refinement_description
;
1. Fixed Uiso
 At 1.2 times of:
  All C(H) groups
 At 1.5 times of:
  All C(H,H,H) groups, All O(H,H) groups
2. Uiso/Uaniso restraints and constraints
Uanis(O16) = Uanis(O16A)
Uanis(O17A) = Uanis(O17)
Uanis(O18) = Uanis(O18A)
Uanis(O15) = Uanis(O15A)
3. Rigid body (RIGU) restrains
 All non-hydrogen atoms
 with sigma for 1-2 distances of 0.004 and sigma for 1-3 distances of 0.004
4. Others
 Sof(O17)=Sof(H17C)=Sof(H17D)=1-FVAR(1)
 Sof(O17A)=Sof(H17A)=Sof(H17B)=FVAR(1)
 Sof(O18A)=Sof(H18C)=Sof(H18D)=1-FVAR(2)
 Sof(O18)=Sof(H18A)=Sof(H18B)=FVAR(2)
 Sof(O16A)=Sof(H16A)=Sof(H16B)=1-FVAR(3)
 Sof(O16)=Sof(H16C)=Sof(H16D)=FVAR(3)
 Sof(O8A)=Sof(H8AA)=Sof(H8AB)=1-FVAR(4)
 Sof(O8)=Sof(H8A)=Sof(H8B)=FVAR(4)
 Sof(O21)=Sof(H21D)=Sof(H21E)=1-FVAR(5)
 Sof(O19)=Sof(H19A)=Sof(H19B)=Sof(O20)=Sof(H20A)=Sof(H20B)=FVAR(5)
 Sof(O15A)=Sof(H15F)=Sof(H15G)=1-FVAR(6)
 Sof(O15)=Sof(H15D)=Sof(H15E)=FVAR(6)
 Fixed X: H15F(0.051) H15G(-0.06299)
 Fixed Y: H15F(1.03701) H15G(1.06702)
 Fixed Z: H15F(0.81283) H15G(0.87384)
5.a Free rotating group:
 O21(H21D,H21E), O18(H18A,H18B), O9(H9A,H9B), O17A(H17A,H17B), O10(H10A,H10B),
 O19(H19A,H19B), O11(H11A,H11B), O16A(H16A,H16B), O12(H12A,H12B), O17(H17C,
 H17D), O13(H13A,H13B), O18A(H18C,H18D), O14(H14D,H14E), O20(H20A,H20B),
 O15(H15D,H15E), O16(H16C,H16D)
5.b Rotating group:
 O7(H7A,H7B), O8(H8A,H8B), O8A(H8AA,H8AB)
5.c Aromatic/amide H refined with riding coordinates:
 C2(H2), C3(H3), C9(H9), C10(H10), C16(H16), C17(H17)
5.d Idealised Me refined as rotating group:
 C1(H1A,H1B,H1C), C7(H7C,H7D,H7E), C8(H8C,H8D,H8E), C14(H14A,H14B,H14C),
 C15(H15A,H15B,H15C), C21(H21A,H21B,H21C)
;
_shelx_shelxl_version_number 2014/7
_olex2_submission_special_instructions 'No special instructions were received'

loop_
_space_group_symop_operation_xyz
'x, y, z'
'-x, -y, -z'

loop_
_atom_site_label
_atom_site_type_symbol
_atom_site_fract_x
_atom_site_fract_y
_atom_site_fract_z
_atom_site_U_iso_or_equiv
_atom_site_adp_type
_atom_site_occupancy
_atom_site_site_symmetry_order
_atom_site_calc_flag
_atom_site_refinement_flags_posn
_atom_site_refinement_flags_adp
_atom_site_refinement_flags_occupancy
_atom_site_disorder_assembly
_atom_site_disorder_group
La1 La 0.39865(2) 0.59624(2) 0.65901(2) 0.02295(5) Uani 1 1 d . U . . .
O1 O 0.33207(18) 0.81844(18) 0.56262(12) 0.0252(4) Uani 1 1 d . U . . .
O2 O 0.56609(19) 0.66414(17) 0.53836(12) 0.0229(4) Uani 1 1 d . U . . .
O3 O 0.3529(2) 0.39751(19) 0.76881(14) 0.0305(4) Uani 1 1 d . U . . .
O4 O 0.57100(18) 0.39143(17) 0.65822(12) 0.0231(4) Uani 1 1 d . U . . .
O5 O 0.53849(18) 0.65057(18) 0.74823(12) 0.0236(4) Uani 1 1 d . U . . .
O6 O 0.28444(17) 0.67626(19) 0.79346(12) 0.0231(4) Uani 1 1 d . U . . .
O7 O 0.3464(2) 0.54625(19) 0.51992(13) 0.0285(4) Uani 1 1 d . U . . .
H7A H 0.2635 0.5641 0.5196 0.043 Uiso 1 1 d GR . . . .
H7B H 0.3786 0.4663 0.5213 0.043 Uiso 1 1 d GR . . . .
O8 O 0.1652(10) 0.6090(10) 0.6574(8) 0.0189(16) Uani 0.45(4) 1 d . U P A 1
H8A H 0.1167 0.6791 0.6723 0.028 Uiso 0.45(4) 1 d GR . P A 1
H8B H 0.1404 0.5442 0.6964 0.028 Uiso 0.45(4) 1 d GR . P A 1
O8A O 0.1432(13) 0.6468(18) 0.6607(7) 0.035(2) Uani 0.55(4) 1 d . U P A 2
H8AA H 0.1067 0.6166 0.7152 0.053 Uiso 0.55(4) 1 d GR . P A 2
H8AB H 0.1208 0.6155 0.6211 0.053 Uiso 0.55(4) 1 d GR . P A 2
N1 N 0.5957(2) 0.9431(2) 0.35804(14) 0.0190(4) Uani 1 1 d . U . . .
N2 N 0.6293(2) 0.0625(2) 0.78919(15) 0.0241(4) Uani 1 1 d . U . . .
N3 N 0.3828(2) 0.6714(2) 1.00665(14) 0.0228(4) Uani 1 1 d . U . . .
C1 C 0.6916(3) 0.9905(3) 0.28568(18) 0.0254(5) Uani 1 1 d . U . . .
H1A H 0.7650 0.9943 0.3133 0.038 Uiso 1 1 calc GR . . . .
H1B H 0.6508 1.0763 0.2510 0.038 Uiso 1 1 calc GR . . . .
H1C H 0.7229 0.9324 0.2444 0.038 Uiso 1 1 calc GR . . . .
C2 C 0.4786(2) 1.0221(2) 0.37125(17) 0.0204(4) Uani 1 1 d . U . . .
H2 H 0.4590 1.1062 0.3331 0.024 Uiso 1 1 calc R . . . .
C3 C 0.3867(2) 0.9841(2) 0.43864(17) 0.0206(4) Uani 1 1 d . U . . .
H3 H 0.3036 1.0414 0.4463 0.025 Uiso 1 1 calc R . . . .
C4 C 0.4137(2) 0.8615(2) 0.49655(16) 0.0196(4) Uani 1 1 d . U . . .
C5 C 0.5393(2) 0.7791(2) 0.48274(15) 0.0179(4) Uani 1 1 d . U . . .
C6 C 0.6287(2) 0.8218(2) 0.41254(16) 0.0187(4) Uani 1 1 d . U . . .
C7 C 0.7600(3) 0.7380(3) 0.39479(18) 0.0265(5) Uani 1 1 d . U . . .
H7C H 0.7654 0.7114 0.3381 0.040 Uiso 1 1 calc GR . . . .
H7D H 0.7754 0.6622 0.4458 0.040 Uiso 1 1 calc GR . . . .
H7E H 0.8258 0.7851 0.3887 0.040 Uiso 1 1 calc GR . . . .
C8 C 0.7290(3) -0.0586(3) 0.7981(2) 0.0329(6) Uani 1 1 d . U . . .
H8C H 0.7400 -0.0899 0.7427 0.049 Uiso 1 1 calc GR . . . .
H8D H 0.7024 -0.1217 0.8512 0.049 Uiso 1 1 calc GR . . . .
H8E H 0.8115 -0.0455 0.8064 0.049 Uiso 1 1 calc GR . . . .
C9 C 0.5185(3) 0.0672(3) 0.84535(19) 0.0297(6) Uani 1 1 d . U . . .
H9 H 0.5071 -0.0081 0.8897 0.036 Uiso 1 1 calc R . . . .
C10 C 0.4223(3) 0.1763(3) 0.84067(19) 0.0292(6) Uani 1 1 d . U . . .
H10 H 0.3444 0.1768 0.8811 0.035 Uiso 1 1 calc R . . . .
C11 C 0.4374(3) 0.2889(3) 0.77604(17) 0.0247(5) Uani 1 1 d . U . . .
C12 C 0.5560(3) 0.2830(2) 0.71661(16) 0.0209(5) Uani 1 1 d . U . . .
C13 C 0.6501(3) 0.1690(2) 0.72343(17) 0.0220(5) Uani 1 1 d . U . . .
C14 C 0.7753(3) 0.1577(3) 0.66369(19) 0.0256(5) Uani 1 1 d . U . . .
H14A H 0.8448 0.1526 0.6988 0.038 Uiso 1 1 calc GR . . . .
H14B H 0.7686 0.2328 0.6119 0.038 Uiso 1 1 calc GR . . . .
H14C H 0.7952 0.0801 0.6408 0.038 Uiso 1 1 calc GR . . . .
C15 C 0.3283(3) 0.6767(3) 1.10088(19) 0.0334(6) Uani 1 1 d . U . . .
H15A H 0.2649 0.7592 1.1009 0.050 Uiso 1 1 calc GR . . . .
H15B H 0.3984 0.6672 1.1369 0.050 Uiso 1 1 calc GR . . . .
H15C H 0.2851 0.6071 1.1279 0.050 Uiso 1 1 calc GR . . . .
C16 C 0.5104(3) 0.6641(3) 0.98302(18) 0.0246(5) Uani 1 1 d . U . . .
H16 H 0.5623 0.6630 1.0273 0.029 Uiso 1 1 calc R . . . .
C17 C 0.5665(3) 0.6581(3) 0.89678(18) 0.0232(5) Uani 1 1 d . U . . .
H17 H 0.6567 0.6533 0.8813 0.028 Uiso 1 1 calc R . . . .
C18 C 0.4918(2) 0.6592(2) 0.83073(16) 0.0187(4) Uani 1 1 d . U . . .
C19 C 0.3559(2) 0.6708(2) 0.85628(16) 0.0181(4) Uani 1 1 d . U . . .
C20 C 0.3041(2) 0.6740(2) 0.94539(16) 0.0206(5) Uani 1 1 d . U . . .
C21 C 0.1644(3) 0.6779(3) 0.97685(19) 0.0321(6) Uani 1 1 d . U . . .
H21A H 0.1578 0.6070 1.0304 0.048 Uiso 1 1 calc GR . . . .
H21B H 0.1231 0.6698 0.9275 0.048 Uiso 1 1 calc GR . . . .
H21C H 0.1205 0.7594 0.9934 0.048 Uiso 1 1 calc GR . . . .
O21 O 0.9135(9) 0.4188(9) 0.5780(8) 0.038(3) Uani 0.251(6) 1 d . U P B 2
H21D H 0.8510 0.4628 0.6074 0.057 Uiso 0.251(6) 1 d G . P B 2
H21E H 0.9005 0.4384 0.5221 0.057 Uiso 0.251(6) 1 d G . P B 2
O18 O 0.9225(3) 0.8298(3) 0.5387(2) 0.0299(6) Uani 0.693(5) 1 d . U P C 1
H18A H 0.9786 0.8495 0.5608 0.045 Uiso 0.693(5) 1 d G . P C 1
H18B H 0.9019 0.7643 0.5750 0.045 Uiso 0.693(5) 1 d G . P C 1
O9 O 0.1071(2) 0.4158(2) 0.84915(15) 0.0322(4) Uani 1 1 d . U . . .
H9A H 0.1828 0.4140 0.8210 0.048 Uiso 1 1 d G . . . .
H9B H 0.0700 0.3752 0.8269 0.048 Uiso 1 1 d G . . . .
O17A O 0.0924(3) 0.9357(3) 0.5903(2) 0.0265(6) Uani 0.693(6) 1 d . U P D 1
H17A H 0.1721 0.9000 0.5778 0.040 Uiso 0.693(6) 1 d G . P D 1
H17B H 0.0703 1.0055 0.5506 0.040 Uiso 0.693(6) 1 d G . P D 1
O10 O 0.9800(3) 0.2915(3) 0.77917(19) 0.0512(6) Uani 1 1 d . U . . .
H10A H 0.9644 0.2181 0.7977 0.077 Uiso 1 1 d G . . . .
H10B H 0.9274 0.3394 0.7411 0.077 Uiso 1 1 d G . . . .
O19 O 0.9445(3) 0.4050(3) 0.4879(2) 0.0334(8) Uani 0.749(6) 1 d . U P B 1
H19A H 0.8929 0.4217 0.5344 0.050 Uiso 0.749(6) 1 d G . P B 1
H19B H 0.9978 0.4518 0.4738 0.050 Uiso 0.749(6) 1 d G . P B 1
O11 O 0.7804(2) 0.6822(2) 0.68722(16) 0.0363(5) Uani 1 1 d . U . . .
H11A H 0.7878 0.7549 0.6889 0.054 Uiso 1 1 d G . . . .
H11B H 0.7018 0.6787 0.7030 0.054 Uiso 1 1 d G . . . .
O16A O 0.0562(11) 0.8971(13) 0.7543(8) 0.0252(9) Uani 0.282(12) 1 d . U P E 2
H16A H 0.1367 0.8682 0.7608 0.038 Uiso 0.282(12) 1 d G . P E 2
H16B H 0.0168 0.8388 0.7803 0.038 Uiso 0.282(12) 1 d G . P E 2
O12 O 0.9351(2) 0.6537(2) 0.81967(16) 0.0387(5) Uani 1 1 d . U . . .
H12A H 0.9787 0.5762 0.8342 0.058 Uiso 1 1 d G . . . .
H12B H 0.8826 0.6611 0.7821 0.058 Uiso 1 1 d G . . . .
O17 O 0.0823(8) 0.9974(10) 0.5634(5) 0.0265(6) Uani 0.307(6) 1 d . U P D 2
H17C H 0.1020 0.9675 0.6180 0.040 Uiso 0.307(6) 1 d G . P D 2
H17D H 0.1013 1.0690 0.5416 0.040 Uiso 0.307(6) 1 d G . P D 2
O13 O 0.1799(2) 0.2716(2) 1.01741(16) 0.0349(5) Uani 1 1 d . U . F -1
H13A H 0.1282 0.2989 1.0696 0.14(3) Uiso 1 1 d G . . F -1
H13B H 0.1450 0.3357 0.9659 0.094(18) Uiso 1 1 d G . . F -1
O18A O 0.9551(7) 0.7488(7) 0.5318(5) 0.0299(6) Uani 0.307(5) 1 d . U P C 2
H18C H 0.9530 0.8280 0.5131 0.045 Uiso 0.307(5) 1 d G . P C 2
H18D H 1.0041 0.7085 0.4936 0.045 Uiso 0.307(5) 1 d G . P C 2
O14 O 0.1741(2) 1.0296(2) 1.00094(17) 0.0395(5) Uani 1 1 d . U . . .
H14D H 0.1608 1.1149 1.0075 0.17(3) Uiso 1 1 d G . . . .
H14E H 0.1273 1.0398 0.9506 0.12(2) Uiso 1 1 d G . . . .
O20 O 0.8097(3) 0.4348(3) 0.6566(2) 0.0314(8) Uani 0.749(6) 1 d . U P B 1
H20A H 0.8006 0.5054 0.6705 0.047 Uiso 0.749(6) 1 d G . P B 1
H20B H 0.7358 0.4188 0.6633 0.047 Uiso 0.749(6) 1 d G . P B 1
O15 O 0.0189(4) 1.0378(8) 0.8687(3) 0.0351(10) Uani 0.85(2) 1 d . U P G 1
H15D H 0.0422 0.9828 0.8346 0.053 Uiso 0.85(2) 1 d G . P G 1
H15E H -0.0447 1.0200 0.9096 0.053 Uiso 0.85(2) 1 d G . P G 1
O16 O 0.0676(3) 0.8492(6) 0.7747(3) 0.0252(9) Uani 0.718(12) 1 d . U P E 1
H16C H 0.1403 0.7937 0.7783 0.038 Uiso 0.718(12) 1 d G . P E 1
H16D H 0.0642 0.8952 0.7203 0.038 Uiso 0.718(12) 1 d G . P E 1
O15A O 0.012(2) 1.085(3) 0.8510(18) 0.0351(10) Uani 0.15(2) 1 d . U P G 2
H15F H 0.0510 1.0370 0.8128 0.053 Uiso 0.15(2) 1 d R . P G 2
H15G H -0.0630 1.0670 0.8738 0.053 Uiso 0.15(2) 1 d R . P G 2

loop_
_atom_site_aniso_label
_atom_site_aniso_U_11
_atom_site_aniso_U_22
_atom_site_aniso_U_33
_atom_site_aniso_U_23
_atom_site_aniso_U_13
_atom_site_aniso_U_12
La1 0.03308(9) 0.03031(8) 0.01200(6) -0.00723(5) 0.00508(5) -0.02056(6)
O1 0.0253(9) 0.0349(10) 0.0192(8) -0.0103(7) 0.0074(7) -0.0158(8)
O2 0.0309(10) 0.0232(8) 0.0153(8) -0.0038(6) 0.0037(7) -0.0124(7)
O3 0.0326(10) 0.0298(9) 0.0288(10) -0.0075(8) 0.0110(8) -0.0155(8)
O4 0.0265(9) 0.0288(9) 0.0155(8) -0.0035(7) 0.0025(7) -0.0139(7)
O5 0.0216(9) 0.0354(10) 0.0167(8) -0.0102(7) 0.0044(7) -0.0121(7)
O6 0.0201(8) 0.0412(10) 0.0131(8) -0.0106(7) 0.0008(6) -0.0133(8)
O7 0.0409(11) 0.0279(9) 0.0197(9) -0.0086(7) 0.0021(8) -0.0135(8)
O8 0.019(3) 0.021(3) 0.013(2) -0.004(2) 0.0002(18) -0.001(2)
O8A 0.033(4) 0.065(7) 0.017(2) -0.006(4) -0.003(2) -0.029(4)
N1 0.0204(10) 0.0247(9) 0.0143(9) -0.0036(7) -0.0003(7) -0.0113(8)
N2 0.0299(11) 0.0272(10) 0.0198(10) -0.0035(8) -0.0071(8) -0.0136(9)
N3 0.0230(10) 0.0329(11) 0.0162(9) -0.0108(8) -0.0009(8) -0.0087(9)
C1 0.0250(12) 0.0308(13) 0.0195(11) 0.0009(10) 0.0015(9) -0.0144(10)
C2 0.0213(11) 0.0232(11) 0.0185(11) -0.0042(9) -0.0048(9) -0.0077(9)
C3 0.0192(11) 0.0277(11) 0.0186(11) -0.0097(9) -0.0016(9) -0.0078(9)
C4 0.0223(11) 0.0286(11) 0.0142(10) -0.0097(8) 0.0017(8) -0.0140(9)
C5 0.0231(11) 0.0224(10) 0.0127(9) -0.0069(8) 0.0006(8) -0.0117(9)
C6 0.0214(11) 0.0239(11) 0.0141(10) -0.0061(8) 0.0000(8) -0.0105(9)
C7 0.0239(12) 0.0309(13) 0.0207(12) -0.0028(10) 0.0018(10) -0.0066(10)
C8 0.0346(15) 0.0312(14) 0.0333(15) 0.0002(11) -0.0115(12) -0.0115(12)
C9 0.0389(15) 0.0324(13) 0.0225(12) -0.0035(10) -0.0004(11) -0.0212(12)
C10 0.0360(15) 0.0332(13) 0.0224(12) -0.0066(10) 0.0065(11) -0.0208(11)
C11 0.0308(13) 0.0306(12) 0.0190(11) -0.0089(9) 0.0033(10) -0.0182(10)
C12 0.0260(12) 0.0284(11) 0.0136(10) -0.0055(9) -0.0021(9) -0.0147(10)
C13 0.0272(12) 0.0294(12) 0.0157(10) -0.0056(9) -0.0043(9) -0.0156(10)
C14 0.0257(12) 0.0302(13) 0.0246(12) -0.0072(10) -0.0025(10) -0.0120(10)
C15 0.0295(14) 0.0563(19) 0.0181(12) -0.0185(12) -0.0024(10) -0.0073(13)
C16 0.0219(12) 0.0346(13) 0.0206(11) -0.0097(10) -0.0048(9) -0.0078(10)
C17 0.0194(11) 0.0306(12) 0.0222(11) -0.0093(10) -0.0005(9) -0.0087(10)
C18 0.0193(11) 0.0215(11) 0.0164(10) -0.0056(8) 0.0011(8) -0.0078(9)
C19 0.0184(10) 0.0227(11) 0.0152(10) -0.0060(8) -0.0003(8) -0.0079(9)
C20 0.0203(11) 0.0297(12) 0.0154(10) -0.0086(9) -0.0001(8) -0.0097(9)
C21 0.0220(12) 0.0619(19) 0.0178(12) -0.0155(12) 0.0033(10) -0.0166(13)
O21 0.029(5) 0.029(4) 0.060(7) -0.005(4) -0.011(4) -0.014(4)
O18 0.0223(14) 0.0404(16) 0.0243(13) -0.0079(12) -0.0062(10) -0.0015(12)
O9 0.0227(10) 0.0391(11) 0.0343(11) -0.0102(9) -0.0016(8) -0.0067(9)
O17A 0.0193(11) 0.0361(19) 0.0154(14) -0.0009(12) -0.0051(10) 0.0030(13)
O10 0.0562(17) 0.0631(17) 0.0424(15) -0.0130(12) -0.0002(12) -0.0305(14)
O19 0.0281(15) 0.0365(16) 0.0390(17) 0.0001(12) -0.0095(12) -0.0184(12)
O11 0.0249(10) 0.0465(13) 0.0342(11) -0.0014(10) 0.0006(9) -0.0144(9)
O16A 0.0173(12) 0.038(3) 0.0160(18) -0.0026(17) -0.0009(11) -0.0050(17)
O12 0.0326(12) 0.0428(12) 0.0337(12) -0.0037(10) -0.0132(9) 0.0022(10)
O17 0.0193(11) 0.0361(19) 0.0154(14) -0.0009(12) -0.0051(10) 0.0030(13)
O13 0.0340(11) 0.0347(11) 0.0354(12) -0.0040(9) -0.0108(9) -0.0078(9)
O18A 0.0223(14) 0.0404(16) 0.0243(13) -0.0079(12) -0.0062(10) -0.0015(12)
O14 0.0404(13) 0.0438(13) 0.0401(13) -0.0177(10) 0.0005(10) -0.0150(10)
O20 0.0275(14) 0.0281(14) 0.0435(18) -0.0074(12) -0.0097(12) -0.0123(11)
O15 0.0464(15) 0.038(3) 0.0252(16) -0.0083(18) 0.0040(12) -0.0222(17)
O16 0.0173(12) 0.038(3) 0.0160(18) -0.0026(17) -0.0009(11) -0.0050(17)
O15A 0.0464(15) 0.038(3) 0.0252(16) -0.0083(18) 0.0040(12) -0.0222(17)

loop_
_atom_type_symbol
_atom_type_description
_atom_type_scat_dispersion_real
_atom_type_scat_dispersion_imag
_atom_type_scat_source
C C 0.0033 0.0016 'International Tables Vol C Tables 4.2.6.8 and 6.1.1.4'
H H 0.0000 0.0000 'International Tables Vol C Tables 4.2.6.8 and 6.1.1.4'
La La -0.2871 2.4523 'International Tables Vol C Tables 4.2.6.8 and 6.1.1.4'
N N 0.0061 0.0033 'International Tables Vol C Tables 4.2.6.8 and 6.1.1.4'
O O 0.0106 0.0060 'International Tables Vol C Tables 4.2.6.8 and 6.1.1.4'

loop_
_geom_angle_atom_site_label_1
_geom_angle_atom_site_label_2
_geom_angle_atom_site_label_3
_geom_angle
O1 La1 O3 153.31(7)
O1 La1 O4 140.16(6)
O1 La1 O5 94.60(6)
O1 La1 O7 80.55(6)
O1 La1 O8A 74.4(3)
O2 La1 O1 64.53(6)
O2 La1 O3 140.32(6)
O2 La1 O4 77.03(6)
O2 La1 O5 78.30(6)
O2 La1 O7 77.16(6)
O2 La1 O8 132.4(3)
O2 La1 O8A 130.9(2)
O3 La1 O7 94.74(7)
O3 La1 O8A 79.2(3)
O4 La1 O3 63.31(6)
O4 La1 O7 81.16(6)
O4 La1 O8A 130.4(4)
O5 La1 O3 100.07(7)
O5 La1 O4 87.23(6)
O5 La1 O7 154.64(6)
O5 La1 O8A 132.6(3)
O6 La1 O1 88.74(6)
O6 La1 O2 132.48(6)
O6 La1 O3 77.69(6)
O6 La1 O4 126.95(6)
O6 La1 O5 64.84(6)
O6 La1 O7 139.20(6)
O6 La1 O8 74.6(2)
O6 La1 O8A 68.8(3)
O7 La1 O8A 70.4(3)
O8 La1 O1 81.1(3)
O8 La1 O3 73.2(3)
O8 La1 O4 121.5(2)
O8 La1 O5 139.3(2)
O8 La1 O7 65.0(2)
C4 O1 La1 119.58(17)
C5 O2 La1 119.97(15)
C11 O3 La1 121.31(16)
C12 O4 La1 120.23(16)
C18 O5 La1 116.55(15)
C19 O6 La1 117.05(15)
La1 O7 H7A 109.9
La1 O7 H7B 109.8
H7A O7 H7B 109.0
La1 O8 H8A 109.8
La1 O8 H8B 112.4
H8A O8 H8B 107.6
La1 O8A H8AA 111.1
La1 O8A H8AB 112.7
H8AA O8A H8AB 108.4
C2 N1 C1 118.6(2)
C2 N1 C6 121.3(2)
C6 N1 C1 120.0(2)
C9 N2 C8 118.8(2)
C9 N2 C13 121.3(2)
C13 N2 C8 120.0(2)
C16 N3 C15 118.5(2)
C16 N3 C20 121.7(2)
C20 N3 C15 119.8(2)
N1 C1 H1A 109.5
N1 C1 H1B 109.5
N1 C1 H1C 109.5
H1A C1 H1B 109.5
H1A C1 H1C 109.5
H1B C1 H1C 109.5
N1 C2 H2 119.4
N1 C2 C3 121.1(2)
C3 C2 H2 119.4
C2 C3 H3 119.7
C2 C3 C4 120.5(2)
C4 C3 H3 119.7
O1 C4 C3 124.3(2)
O1 C4 C5 118.0(2)
C3 C4 C5 117.7(2)
O2 C5 C4 117.9(2)
O2 C5 C6 122.6(2)
C6 C5 C4 119.5(2)
N1 C6 C5 119.8(2)
N1 C6 C7 119.1(2)
C5 C6 C7 121.1(2)
C6 C7 H7C 109.5
C6 C7 H7D 109.5
C6 C7 H7E 109.5
H7C C7 H7D 109.5
H7C C7 H7E 109.5
H7D C7 H7E 109.5
N2 C8 H8C 109.5
N2 C8 H8D 109.5
N2 C8 H8E 109.5
H8C C8 H8D 109.5
H8C C8 H8E 109.5
H8D C8 H8E 109.5
N2 C9 H9 119.1
N2 C9 C10 121.7(3)
C10 C9 H9 119.1
C9 C10 H10 119.9
C9 C10 C11 120.1(3)
C11 C10 H10 119.9
O3 C11 C10 124.2(2)
O3 C11 C12 117.9(2)
C10 C11 C12 117.8(3)
O4 C12 C11 117.1(2)
O4 C12 C13 123.1(2)
C13 C12 C11 119.8(2)
N2 C13 C14 118.6(2)
C12 C13 N2 119.4(2)
C12 C13 C14 122.0(2)
C13 C14 H14A 109.5
C13 C14 H14B 109.5
C13 C14 H14C 109.5
H14A C14 H14B 109.5
H14A C14 H14C 109.5
H14B C14 H14C 109.5
N3 C15 H15A 109.5
N3 C15 H15B 109.5
N3 C15 H15C 109.5
H15A C15 H15B 109.5
H15A C15 H15C 109.5
H15B C15 H15C 109.5
N3 C16 H16 119.5
N3 C16 C17 121.1(2)
C17 C16 H16 119.5
C16 C17 H17 119.9
C16 C17 C18 120.3(2)
C18 C17 H17 119.9
O5 C18 C17 123.9(2)
O5 C18 C19 118.2(2)
C17 C18 C19 117.8(2)
O6 C19 C18 118.1(2)
O6 C19 C20 122.4(2)
C20 C19 C18 119.5(2)
N3 C20 C19 119.5(2)
N3 C20 C21 119.0(2)
C19 C20 C21 121.6(2)
C20 C21 H21A 109.5
C20 C21 H21B 109.5
C20 C21 H21C 109.5
H21A C21 H21B 109.5
H21A C21 H21C 109.5
H21B C21 H21C 109.5
H21D O21 H21E 109.5
H18A O18 H18B 109.4
H9A O9 H9B 109.4
H17A O17A H17B 109.5
H10A O10 H10B 109.5
H19A O19 H19B 109.5
H11A O11 H11B 109.5
H16A O16A H16B 109.5
H12A O12 H12B 109.5
H17C O17 H17D 109.5
H13A O13 H13B 104.5
H18C O18A H18D 109.5
H14D O14 H14E 104.4
H20A O20 H20B 109.5
H15D O15 H15E 109.5
H16C O16 H16D 109.5
H15F O15A H15G 109(3)

loop_
_geom_bond_atom_site_label_1
_geom_bond_atom_site_label_2
_geom_bond_distance
La1 O1 2.497(2)
La1 O2 2.4637(18)
La1 O3 2.5126(19)
La1 O4 2.5078(19)
La1 O5 2.5012(18)
La1 O6 2.4536(17)
La1 O7 2.5374(19)
La1 O8 2.488(11)
La1 O8A 2.648(12)
O1 C4 1.299(3)
O2 C5 1.320(3)
O3 C11 1.285(3)
O4 C12 1.330(3)
O5 C18 1.290(3)
O6 C19 1.315(3)
O7 H7A 0.8596
O7 H7B 0.8594
O8 H8A 0.8734
O8 H8B 0.8783
O8A H8AA 0.8755
O8A H8AB 0.8782
N1 C1 1.469(3)
N1 C2 1.336(3)
N1 C6 1.370(3)
N2 C8 1.460(4)
N2 C9 1.338(4)
N2 C13 1.380(3)
N3 C15 1.465(3)
N3 C16 1.344(3)
N3 C20 1.364(3)
C1 H1A 0.9800
C1 H1B 0.9800
C1 H1C 0.9800
C2 H2 0.9500
C2 C3 1.365(3)
C3 H3 0.9500
C3 C4 1.398(4)
C4 C5 1.421(4)
C5 C6 1.387(3)
C6 C7 1.483(4)
C7 H7C 0.9800
C7 H7D 0.9800
C7 H7E 0.9800
C8 H8C 0.9800
C8 H8D 0.9800
C8 H8E 0.9800
C9 H9 0.9500
C9 C10 1.352(4)
C10 H10 0.9500
C10 C11 1.405(4)
C11 C12 1.426(4)
C12 C13 1.377(4)
C13 C14 1.482(4)
C14 H14A 0.9800
C14 H14B 0.9800
C14 H14C 0.9800
C15 H15A 0.9800
C15 H15B 0.9800
C15 H15C 0.9800
C16 H16 0.9500
C16 C17 1.359(4)
C17 H17 0.9500
C17 C18 1.398(3)
C18 C19 1.427(3)
C19 C20 1.382(3)
C20 C21 1.490(4)
C21 H21A 0.9800
C21 H21B 0.9800
C21 H21C 0.9800
O21 H21D 0.8497
O21 H21E 0.8499
O18 H18A 0.8503
O18 H18B 0.8504
O9 H9A 0.8500
O9 H9B 0.8510
O17A H17A 0.8498
O17A H17B 0.8503
O10 H10A 0.8502
O10 H10B 0.8498
O19 H19A 0.8499
O19 H19B 0.8497
O11 H11A 0.8505
O11 H11B 0.8493
O16A H16A 0.8499
O16A H16B 0.8508
O12 H12A 0.8501
O12 H12B 0.8498
O17 H17C 0.8496
O17 H17D 0.8504
O13 H13A 0.9584
O13 H13B 0.9585
O18A H18C 0.8501
O18A H18D 0.8498
O14 H14D 0.9584
O14 H14E 0.9587
O20 H20A 0.8503
O20 H20B 0.8501
O15 H15D 0.8699
O15 H15E 0.8700
O16 H16C 0.8496
O16 H16D 0.8501
O15A H15F 0.87(2)
O15A H15G 0.88(2)

loop_
_geom_hbond_atom_site_label_D
_geom_hbond_atom_site_label_H
_geom_hbond_atom_site_label_A
_geom_hbond_distance_DH
_geom_hbond_distance_HA
_geom_hbond_distance_DA
_geom_hbond_angle_DHA
_geom_hbond_site_symmetry_A
O7 H7B O2 0.86 1.84 2.615(3) 149.7 2_666
O8A H8AA O12 0.88 2.24 2.999(12) 145.1 1_455
O18 H18A O17A 0.85 1.95 2.777(5) 165.7 1_655
O18 H18B O11 0.85 2.13 2.897(4) 150.3 .
O9 H9A O3 0.85 1.84 2.692(3) 174.7 .
O9 H9B O10 0.85 1.88 2.728(3) 177.0 1_455
O17A H17A O1 0.85 1.71 2.560(4) 174.5 .
O17A H17B O18 0.85 1.99 2.804(5) 161.1 2_676
O10 H10A O15 0.85 1.99 2.744(9) 147.7 1_645
O10 H10A O15A 0.85 1.49 2.23(4) 144.7 1_645
O10 H10B O20 0.85 1.86 2.713(4) 176.2 .
O19 H19A O20 0.85 1.95 2.780(5) 166.3 .
O19 H19B O19 0.85 2.13 2.865(6) 144.0 2_766
O11 H11B O5 0.85 1.86 2.701(3) 172.4 .
O16A H16A O6 0.85 2.27 2.961(13) 138.7 .
O12 H12A O9 0.85 1.91 2.750(3) 167.3 1_655
O12 H12B O11 0.85 1.90 2.749(3) 173.4 .
O17 H17C O16A 0.85 2.04 2.817(14) 151.9 .
O17 H17D O18A 0.85 2.02 2.768(12) 146.6 2_676
O13 H13A O12 0.96 1.87 2.809(3) 166.7 2_667
O13 H13B O9 0.96 1.83 2.750(3) 161.1 .
O18A H18C O17 0.85 1.96 2.768(12) 159.6 2_676
O18A H18D O21 0.85 1.95 2.778(13) 163.6 2_766
O14 H14D O13 0.96 1.88 2.818(3) 165.8 1_565
O14 H14E O15 0.96 1.87 2.819(4) 168.8 .
O14 H14E O15A 0.96 2.01 2.96(3) 171.4 .
O20 H20A O11 0.85 2.02 2.863(4) 173.1 .
O20 H20B O4 0.85 1.91 2.754(3) 171.1 .
O15 H15D O16 0.87 1.90 2.755(7) 169.0 .
O15 H15E O14 0.87 1.86 2.732(5) 176.1 2_577
O16 H16C O6 0.85 1.73 2.578(5) 176.0 .
O16 H16D O17A 0.85 1.90 2.708(6) 157.9 .

loop_
_geom_torsion_atom_site_label_1
_geom_torsion_atom_site_label_2
_geom_torsion_atom_site_label_3
_geom_torsion_atom_site_label_4
_geom_torsion
La1 O1 C4 C3 -179.91(17)
La1 O1 C4 C5 -0.6(3)
La1 O2 C5 C4 1.5(3)
La1 O2 C5 C6 -178.78(16)
La1 O3 C11 C10 175.0(2)
La1 O3 C11 C12 -2.9(3)
La1 O4 C12 C11 2.0(3)
La1 O4 C12 C13 -176.01(17)
La1 O5 C18 C17 164.11(19)
La1 O5 C18 C19 -16.1(3)
La1 O6 C19 C18 19.7(3)
La1 O6 C19 C20 -159.34(19)
O1 C4 C5 O2 -0.6(3)
O1 C4 C5 C6 179.7(2)
O2 C5 C6 N1 -178.9(2)
O2 C5 C6 C7 1.4(3)
O3 C11 C12 O4 0.6(3)
O3 C11 C12 C13 178.7(2)
O4 C12 C13 N2 176.6(2)
O4 C12 C13 C14 -1.8(4)
O5 C18 C19 O6 -2.1(3)
O5 C18 C19 C20 176.9(2)
O6 C19 C20 N3 -178.2(2)
O6 C19 C20 C21 2.9(4)
N1 C2 C3 C4 0.9(4)
N2 C9 C10 C11 -0.4(4)
N3 C16 C17 C18 -0.2(4)
C1 N1 C2 C3 -178.7(2)
C1 N1 C6 C5 177.8(2)
C1 N1 C6 C7 -2.6(3)
C2 N1 C6 C5 0.3(3)
C2 N1 C6 C7 179.9(2)
C2 C3 C4 O1 179.4(2)
C2 C3 C4 C5 0.1(3)
C3 C4 C5 O2 178.8(2)
C3 C4 C5 C6 -1.0(3)
C4 C5 C6 N1 0.8(3)
C4 C5 C6 C7 -178.9(2)
C6 N1 C2 C3 -1.1(3)
C8 N2 C9 C10 -180.0(3)
C8 N2 C13 C12 -179.1(2)
C8 N2 C13 C14 -0.7(3)
C9 N2 C13 C12 1.2(3)
C9 N2 C13 C14 179.7(2)
C9 C10 C11 O3 -177.7(3)
C9 C10 C11 C12 0.2(4)
C10 C11 C12 O4 -177.4(2)
C10 C11 C12 C13 0.6(4)
C11 C12 C13 N2 -1.4(3)
C11 C12 C13 C14 -179.7(2)
C13 N2 C9 C10 -0.3(4)
C15 N3 C16 C17 179.6(3)
C15 N3 C20 C19 179.1(3)
C15 N3 C20 C21 -1.9(4)
C16 N3 C20 C19 -0.9(4)
C16 N3 C20 C21 178.0(3)
C16 C17 C18 O5 -178.2(2)
C16 C17 C18 C19 2.0(4)
C17 C18 C19 O6 177.7(2)
C17 C18 C19 C20 -3.3(3)
C18 C19 C20 N3 2.7(4)
C18 C19 C20 C21 -176.2(2)
C20 N3 C16 C17 -0.4(4)
